data_2215127
loop_
_publ_author_name
'Ji-Cheng Ma'
'Jin Yang'
'Jian-Fang Ma'

_publ_section_title Bis[\m-2,4-dibromo-6-(2-pyridylmethylaminomethyl)phenolato]bis[nitratocopper(II)]
_journal_coeditor_code HB2500
_journal_issue 9
_journal_name_full 'Acta Crystallographica Section E'
_journal_page_first m2284
_journal_page_last m2284
_journal_paper_doi 10.1107/S1600536807037695
_journal_volume 63
_journal_year 2007
_chemical_formula_iupac '[Cu2 (C13 H11 Br2 N2 O)2 (N O3)2]'
_chemical_formula_moiety 'C26 H22 Br4 Cu2 N6 O8 '
_chemical_formula_sum 'C26 H22 Br4 Cu2 N6 O8'
_chemical_formula_weight 993.22
_chemical_name_systematic
;
Bis[\m-2,4-dibromo-6-(2-pyridylmethylaminomethyl)phenolato]\
bis[nitratocopper(II)]
;
_space_group_IT_number 14
_symmetry_cell_setting monoclinic
_symmetry_space_group_name_Hall '-P 2yn'
_symmetry_space_group_name_H-M 'P 1 21/n 1'
_atom_sites_solution_hydrogens mixed
_atom_sites_solution_primary direct
_atom_sites_solution_secondary difmap
_audit_creation_method SHELXL-97
_cell_angle_alpha 90.000
_cell_angle_beta 104.810(5)
_cell_angle_gamma 90.000
_cell_formula_units_Z 2
_cell_length_a 10.385(5)
_cell_length_b 11.252(5)
_cell_length_c 14.074(5)
_cell_measurement_reflns_used 11121
_cell_measurement_temperature 290(2)
_cell_measurement_theta_max 27.5
_cell_measurement_theta_min 3.0
_cell_volume 1589.9(12)
_computing_cell_refinement PROCESS-AUTO
_computing_data_collection 'PROCESS-AUTO (Rigaku, 1998)'
_computing_data_reduction PROCESS-AUTO
_computing_molecular_graphics 'SHELXTL-Plus (Sheldrick, 1990)'
_computing_publication_material SHELXL97
_computing_structure_refinement 'SHELXL97 (Sheldrick, 1997)'
_computing_structure_solution 'SHELXS97 (Sheldrick, 1997)'
_diffrn_ambient_temperature 290(2)
_diffrn_detector_area_resol_mean 10.0
_diffrn_measured_fraction_theta_full 0.998
_diffrn_measured_fraction_theta_max 0.997
_diffrn_measurement_device_type 'Rigaku R-AXIS RAPID'
_diffrn_measurement_method \w
_diffrn_radiation_monochromator graphite
_diffrn_radiation_source 'rotating anode'
_diffrn_radiation_type MoK\a
_diffrn_radiation_wavelength 0.71069
_diffrn_reflns_av_R_equivalents 0.0542
_diffrn_reflns_av_sigmaI/netI 0.0486
_diffrn_reflns_limit_h_max 13
_diffrn_reflns_limit_h_min -13
_diffrn_reflns_limit_k_max 14
_diffrn_reflns_limit_k_min -14
_diffrn_reflns_limit_l_max 18
_diffrn_reflns_limit_l_min -15
_diffrn_reflns_number 14979
_diffrn_reflns_theta_full 25.00
_diffrn_reflns_theta_max 27.5
_diffrn_reflns_theta_min 3
_diffrn_standards_number 0
_exptl_absorpt_coefficient_mu 6.422
_exptl_absorpt_correction_T_max 0.43
_exptl_absorpt_correction_T_min 0.30
_exptl_absorpt_correction_type multi-scan
_exptl_absorpt_process_details '(ABSCOR; Higashi, 1995)'
_exptl_crystal_colour green
_exptl_crystal_density_diffrn 2.075
_exptl_crystal_density_method 'not measured'
_exptl_crystal_description block
_exptl_crystal_F_000 964
_exptl_crystal_size_max 0.24
_exptl_crystal_size_mid 0.16
_exptl_crystal_size_min 0.13
_refine_diff_density_max 0.481
_refine_diff_density_min -0.489
_refine_ls_extinction_method none
_refine_ls_goodness_of_fit_ref 1.046
_refine_ls_hydrogen_treatment mixed
_refine_ls_matrix_type full
_refine_ls_number_parameters 212
_refine_ls_number_reflns 3629
_refine_ls_number_restraints 0
_refine_ls_restrained_S_all 1.046
_refine_ls_R_factor_all 0.0556
_refine_ls_R_factor_gt 0.0345
_refine_ls_shift/su_max 0.007
_refine_ls_shift/su_mean 0.001
_refine_ls_structure_factor_coef Fsqd
_refine_ls_weighting_details 'calc w=1/[\s^2^(Fo^2^)+(0.0224P)^2^+0.8145P] where P=(Fo^2^+2Fc^2^)/3'
_refine_ls_weighting_scheme calc
_refine_ls_wR_factor_gt 0.0654
_refine_ls_wR_factor_ref 0.0711
_reflns_number_gt 2707
_reflns_number_total 3629
_reflns_threshold_expression I>2\s(I)
_cod_data_source_file hb2500.cif
_cod_data_source_block I
_cod_depositor_comments
;
The following automatic conversions were performed:
'_geom_bond_publ_flag' value 'YES' changed to 'yes' according to
'/home/saulius/struct/CIF-dictionaries/cif_core.dic' dictionary named
'cif_core.dic' version 2.4.1 from 2010-06-29 (5 times).

Automatic conversion script
Id: cif_fix_enum 1527 2010-12-29 10:47:43Z saulius 

The following automatic conversions were performed:

'_geom_bond_publ_flag' value 'YES' changed to 'yes' according to
/home/saulius/struct/CIF-dictionaries/cif_core.dic dictionary named
'cif_core.dic' version 2.4.1 from 2010-06-29 (5 times).

Automatic conversion script
Id: cif_fix_values 1715 2011-07-08 13:25:40Z adriana 

The following automatic conversions were performed:

'_atom_sites_solution_hydrogens' value 'difmap and geom' was changed
to 'mixed'.

Automatic conversion script
Id: cif_fix_values 6452 2018-10-05 10:23:21Z andrius 
;
_cod_original_sg_symbol_H-M 'P 21/n'
_cod_database_code 2215127
_cod_database_fobs_code 2215127

loop_
_symmetry_equiv_pos_as_xyz
'x, y, z'
'-x+1/2, y+1/2, -z+1/2'
'-x, -y, -z'
'x-1/2, -y-1/2, z-1/2'

loop_
_atom_site_type_symbol
_atom_site_label
_atom_site_fract_x
_atom_site_fract_y
_atom_site_fract_z
_atom_site_U_iso_or_equiv
_atom_site_adp_type
_atom_site_calc_flag
_atom_site_refinement_flags
_atom_site_occupancy
Cu Cu1 0.93487(4) 0.01290(3) 0.38420(3) 0.03277(11) Uani d . 1
C C1 0.9741(4) 0.2204(3) 0.2616(3) 0.0414(8) Uani d . 1
H H1 0.9214 0.2636 0.2936 0.050 Uiso calc R 1
C C2 1.0259(4) 0.2770(3) 0.1930(3) 0.0461(9) Uani d . 1
H H2 1.0085 0.3570 0.1789 0.055 Uiso calc R 1
C C3 1.1040(4) 0.2130(3) 0.1454(3) 0.0444(9) Uani d . 1
H H3 1.1398 0.2492 0.0986 0.053 Uiso calc R 1
C C4 1.1286(4) 0.0938(3) 0.1685(3) 0.0432(9) Uani d . 1
H H4 1.1806 0.0489 0.1370 0.052 Uiso calc R 1
C C5 1.0746(3) 0.0432(3) 0.2387(2) 0.0340(7) Uani d . 1
C C6 1.1035(4) -0.0829(3) 0.2745(3) 0.0416(8) Uani d . 1
H H6A 1.1081 -0.1336 0.2198 0.050 Uiso calc R 1
H H6B 1.1891 -0.0858 0.3225 0.050 Uiso calc R 1
C C7 1.0454(3) -0.2280(3) 0.3883(2) 0.0352(8) Uani d . 1
H H7A 1.1168 -0.2020 0.4432 0.042 Uiso calc R 1
H H7B 1.0793 -0.2915 0.3547 0.042 Uiso calc R 1
C C8 0.9315(3) -0.2731(3) 0.4252(2) 0.0314(7) Uani d . 1
C C9 0.8915(4) -0.3920(3) 0.4112(2) 0.0374(8) Uani d . 1
H H9 0.9362 -0.4439 0.3794 0.045 Uiso calc R 1
C C10 0.7862(4) -0.4316(3) 0.4448(2) 0.0377(8) Uani d . 1
C C11 0.7165(4) -0.3581(3) 0.4914(3) 0.0394(8) Uani d . 1
H H11 0.6448 -0.3865 0.5131 0.047 Uiso calc R 1
C C12 0.7563(3) -0.2396(3) 0.5055(2) 0.0344(7) Uani d . 1
C C13 0.8643(3) -0.1944(3) 0.4740(2) 0.0314(7) Uani d . 1
N N1 0.9972(3) 0.1047(2) 0.2840(2) 0.0343(6) Uani d . 1
N N2 1.0003(3) -0.1265(2) 0.3190(2) 0.0326(6) Uani d . 1
N N3 0.6808(3) 0.0902(3) 0.3379(2) 0.0450(7) Uani d . 1
O O1 0.9028(2) -0.08086(17) 0.49007(15) 0.0322(5) Uani d . 1
O O2 0.7906(3) 0.13349(19) 0.38969(19) 0.0425(6) Uani d . 1
O O3 0.5783(3) 0.1497(3) 0.3244(2) 0.0759(9) Uani d . 1
O O4 0.6836(3) -0.0106(2) 0.3020(2) 0.0554(7) Uani d . 1
Br Br1 0.65460(4) -0.13772(4) 0.56476(3) 0.05240(12) Uani d . 1
Br Br2 0.73308(4) -0.59426(3) 0.42370(3) 0.04830(12) Uani d . 1
H H12 0.925(4) -0.148(3) 0.276(3) 0.063(13) Uiso d . 1

loop_
_atom_site_aniso_label
_atom_site_aniso_U_11
_atom_site_aniso_U_22
_atom_site_aniso_U_33
_atom_site_aniso_U_12
_atom_site_aniso_U_13
_atom_site_aniso_U_23
Cu1 0.0386(2) 0.02697(19) 0.0346(2) 0.00306(17) 0.01283(18) -0.00048(15)
C1 0.045(2) 0.0328(17) 0.046(2) 0.0052(17) 0.0120(17) 0.0002(15)
C2 0.050(2) 0.0345(18) 0.053(2) -0.0009(17) 0.0119(19) 0.0097(16)
C3 0.046(2) 0.0450(19) 0.045(2) -0.0064(18) 0.0167(18) 0.0034(16)
C4 0.048(2) 0.0435(19) 0.042(2) -0.0010(18) 0.0188(18) -0.0030(15)
C5 0.0352(19) 0.0360(17) 0.0312(19) -0.0010(15) 0.0090(15) -0.0030(13)
C6 0.045(2) 0.0329(17) 0.051(2) 0.0065(16) 0.0208(18) 0.0013(15)
C7 0.041(2) 0.0278(15) 0.036(2) 0.0064(15) 0.0079(15) 0.0016(13)
C8 0.0329(18) 0.0285(15) 0.0303(18) 0.0021(14) 0.0034(14) 0.0039(12)
C9 0.043(2) 0.0276(16) 0.039(2) 0.0022(16) 0.0068(16) -0.0019(14)
C10 0.047(2) 0.0260(15) 0.0346(19) -0.0049(16) 0.0008(16) 0.0031(13)
C11 0.040(2) 0.0364(18) 0.038(2) -0.0081(16) 0.0044(16) 0.0049(14)
C12 0.0349(19) 0.0359(17) 0.0319(19) 0.0042(15) 0.0074(15) -0.0014(13)
C13 0.0328(18) 0.0306(16) 0.0273(18) 0.0009(14) 0.0015(14) 0.0005(12)
N1 0.0351(16) 0.0331(14) 0.0340(16) 0.0030(13) 0.0073(12) -0.0016(11)
N2 0.0336(16) 0.0290(13) 0.0352(17) 0.0028(13) 0.0090(13) -0.0009(11)
N3 0.048(2) 0.0483(18) 0.0425(19) 0.0085(17) 0.0188(16) 0.0103(14)
O1 0.0383(13) 0.0278(10) 0.0305(12) -0.0039(10) 0.0091(10) -0.0040(9)
O2 0.0408(14) 0.0330(12) 0.0528(17) 0.0040(11) 0.0107(12) -0.0054(10)
O3 0.0446(17) 0.101(2) 0.086(2) 0.0342(18) 0.0253(17) 0.0162(18)
O4 0.0572(18) 0.0503(15) 0.0514(17) -0.0076(14) 0.0007(14) 0.0011(12)
Br1 0.0483(2) 0.0566(2) 0.0579(3) -0.00440(19) 0.02369(19) -0.01596(18)
Br2 0.0671(3) 0.02887(17) 0.0439(2) -0.00976(17) 0.00495(19) 0.00350(14)

loop_
_atom_type_symbol
_atom_type_description
_atom_type_scat_dispersion_real
_atom_type_scat_dispersion_imag
_atom_type_scat_source
C C 0.0033 0.0016 'International Tables Vol C Tables 4.2.6.8 and 6.1.1.4'
H H 0.0000 0.0000 'International Tables Vol C Tables 4.2.6.8 and 6.1.1.4'
N N 0.0061 0.0033 'International Tables Vol C Tables 4.2.6.8 and 6.1.1.4'
O O 0.0106 0.0060 'International Tables Vol C Tables 4.2.6.8 and 6.1.1.4'
Cu Cu 0.3201 1.2651 'International Tables Vol C Tables 4.2.6.8 and 6.1.1.4'
Br Br -0.2901 2.4595 'International Tables Vol C Tables 4.2.6.8 and 6.1.1.4'

loop_
_geom_angle_atom_site_label_1
_geom_angle_atom_site_label_2
_geom_angle_atom_site_label_3
_geom_angle_site_symmetry_3
_geom_angle
_geom_angle_publ_flag
O1 Cu1 N1 . 171.25(10) n
O1 Cu1 N2 . 94.09(10) ?
N1 Cu1 N2 . 82.67(11) ?
O1 Cu1 O2 . 93.51(10) ?
N1 Cu1 O2 . 93.27(11) ?
N2 Cu1 O2 . 150.47(12) ?
O1 Cu1 O1 3_756 79.63(9) ?
N1 Cu1 O1 3_756 93.86(10) ?
N2 Cu1 O1 3_756 110.53(11) ?
O2 Cu1 O1 3_756 98.90(9) ?
N1 C1 C2 . 122.3(3) ?
N1 C1 H1 . 118.9 ?
C2 C1 H1 . 118.9 ?
C1 C2 C3 . 118.9(3) ?
C1 C2 H2 . 120.6 ?
C3 C2 H2 . 120.6 ?
C2 C3 C4 . 119.1(3) ?
C2 C3 H3 . 120.4 ?
C4 C3 H3 . 120.4 ?
C5 C4 C3 . 118.9(3) ?
C5 C4 H4 . 120.6 ?
C3 C4 H4 . 120.6 ?
N1 C5 C4 . 122.1(3) ?
N1 C5 C6 . 114.8(3) ?
C4 C5 C6 . 123.1(3) ?
N2 C6 C5 . 110.8(3) ?
N2 C6 H6A . 109.5 ?
C5 C6 H6A . 109.5 ?
N2 C6 H6B . 109.5 ?
C5 C6 H6B . 109.5 ?
H6A C6 H6B . 108.1 ?
N2 C7 C8 . 110.0(3) ?
N2 C7 H7A . 109.7 ?
C8 C7 H7A . 109.7 ?
N2 C7 H7B . 109.7 ?
C8 C7 H7B . 109.7 ?
H7A C7 H7B . 108.2 ?
C9 C8 C13 . 120.2(3) ?
C9 C8 C7 . 120.5(3) ?
C13 C8 C7 . 119.3(3) ?
C10 C9 C8 . 119.7(3) ?
C10 C9 H9 . 120.1 ?
C8 C9 H9 . 120.1 ?
C9 C10 C11 . 122.3(3) ?
C9 C10 Br2 . 118.8(3) ?
C11 C10 Br2 . 119.0(3) ?
C10 C11 C12 . 118.1(3) ?
C10 C11 H11 . 121.0 ?
C12 C11 H11 . 121.0 ?
C11 C12 C13 . 122.2(3) ?
C11 C12 Br1 . 117.6(3) ?
C13 C12 Br1 . 120.1(2) ?
O1 C13 C12 . 121.4(3) ?
O1 C13 C8 . 121.1(3) ?
C12 C13 C8 . 117.5(3) ?
C5 N1 C1 . 118.7(3) ?
C5 N1 Cu1 . 114.4(2) ?
C1 N1 Cu1 . 126.8(2) ?
C6 N2 C7 . 113.3(3) ?
C6 N2 Cu1 . 107.64(19) ?
C7 N2 Cu1 . 112.4(2) ?
C6 N2 H12 . 114(3) ?
C7 N2 H12 . 108(3) ?
Cu1 N2 H12 . 100(2) ?
O3 N3 O4 . 122.8(4) ?
O3 N3 O2 . 119.3(3) ?
O4 N3 O2 . 117.9(3) ?
C13 O1 Cu1 . 119.73(19) ?
C13 O1 Cu1 3_756 126.11(18) ?
Cu1 O1 Cu1 3_756 100.37(9) ?
N3 O2 Cu1 . 106.3(2) ?

loop_
_geom_bond_atom_site_label_1
_geom_bond_atom_site_label_2
_geom_bond_site_symmetry_2
_geom_bond_distance
_geom_bond_publ_flag
Cu1 O1 . 1.923(2) yes
Cu1 N1 . 1.985(3) yes
Cu1 N2 . 2.021(3) yes
Cu1 O2 . 2.038(2) yes
Cu1 O1 3_756 2.243(2) yes
C1 N1 . 1.347(4) ?
C1 C2 . 1.375(5) ?
C1 H1 . 0.9300 ?
C2 C3 . 1.379(5) ?
C2 H2 . 0.9300 ?
C3 C4 . 1.387(5) ?
C3 H3 . 0.9300 ?
C4 C5 . 1.378(5) ?
C4 H4 . 0.9300 ?
C5 N1 . 1.339(4) ?
C5 C6 . 1.509(4) ?
C6 N2 . 1.457(4) ?
C6 H6A . 0.9700 ?
C6 H6B . 0.9700 ?
C7 N2 . 1.497(4) ?
C7 C8 . 1.497(4) ?
C7 H7A . 0.9700 ?
C7 H7B . 0.9700 ?
C8 C9 . 1.399(4) ?
C8 C13 . 1.410(4) ?
C9 C10 . 1.371(5) ?
C9 H9 . 0.9300 ?
C10 C11 . 1.372(5) ?
C10 Br2 . 1.913(3) ?
C11 C12 . 1.396(4) ?
C11 H11 . 0.9300 ?
C12 C13 . 1.402(4) ?
C12 Br1 . 1.891(3) ?
C13 O1 . 1.341(3) ?
N2 H12 . 0.90(4) ?
N3 O3 . 1.230(4) ?
N3 O4 . 1.245(4) ?
N3 O2 . 1.282(4) ?
O1 Cu1 3_756 2.243(2) ?

loop_
_geom_torsion_atom_site_label_1
_geom_torsion_atom_site_label_2
_geom_torsion_atom_site_label_3
_geom_torsion_atom_site_label_4
_geom_torsion_site_symmetry_1
_geom_torsion_site_symmetry_4
_geom_torsion
N1 C1 C2 C3 . . 0.0(6)
C1 C2 C3 C4 . . -0.3(6)
C2 C3 C4 C5 . . -0.4(5)
C3 C4 C5 N1 . . 1.3(5)
C3 C4 C5 C6 . . -175.3(3)
N1 C5 C6 N2 . . 24.0(4)
C4 C5 C6 N2 . . -159.2(3)
N2 C7 C8 C9 . . 122.3(3)
N2 C7 C8 C13 . . -57.5(4)
C13 C8 C9 C10 . . 0.4(5)
C7 C8 C9 C10 . . -179.4(3)
C8 C9 C10 C11 . . 0.6(5)
C8 C9 C10 Br2 . . 179.5(2)
C9 C10 C11 C12 . . -0.6(5)
Br2 C10 C11 C12 . . -179.6(2)
C10 C11 C12 C13 . . -0.3(5)
C10 C11 C12 Br1 . . 177.3(3)
C11 C12 C13 O1 . . -178.5(3)
Br1 C12 C13 O1 . . 3.9(4)
C11 C12 C13 C8 . . 1.2(5)
Br1 C12 C13 C8 . . -176.4(2)
C9 C8 C13 O1 . . 178.5(3)
C7 C8 C13 O1 . . -1.7(4)
C9 C8 C13 C12 . . -1.2(5)
C7 C8 C13 C12 . . 178.6(3)
C4 C5 N1 C1 . . -1.5(5)
C6 C5 N1 C1 . . 175.3(3)
C4 C5 N1 Cu1 . . -178.7(3)
C6 C5 N1 Cu1 . . -1.9(4)
C2 C1 N1 C5 . . 0.9(5)
C2 C1 N1 Cu1 . . 177.7(3)
N2 Cu1 N1 C5 . . -13.7(2)
O2 Cu1 N1 C5 . . -164.4(2)
O1 Cu1 N1 C5 3_756 . 96.5(2)
N2 Cu1 N1 C1 . . 169.3(3)
O2 Cu1 N1 C1 . . 18.7(3)
O1 Cu1 N1 C1 3_756 . -80.5(3)
C5 C6 N2 C7 . . -158.1(3)
C5 C6 N2 Cu1 . . -33.1(3)
C8 C7 N2 C6 . . -176.0(3)
C8 C7 N2 Cu1 . . 61.6(3)
O1 Cu1 N2 C6 . . -146.0(2)
N1 Cu1 N2 C6 . . 25.8(2)
O2 Cu1 N2 C6 . . 109.5(3)
O1 Cu1 N2 C6 3_756 . -65.6(2)
O1 Cu1 N2 C7 . . -20.5(2)
N1 Cu1 N2 C7 . . 151.3(2)
O2 Cu1 N2 C7 . . -125.1(2)
O1 Cu1 N2 C7 3_756 . 59.9(2)
C12 C13 O1 Cu1 . . -132.0(3)
C8 C13 O1 Cu1 . . 48.3(4)
C12 C13 O1 Cu1 . 3_756 95.7(3)
C8 C13 O1 Cu1 . 3_756 -84.0(3)
N2 Cu1 O1 C13 . . -32.5(2)
O2 Cu1 O1 C13 . . 119.0(2)
O1 Cu1 O1 C13 3_756 . -142.6(3)
N2 Cu1 O1 Cu1 . 3_756 110.14(11)
O2 Cu1 O1 Cu1 . 3_756 -98.42(10)
O1 Cu1 O1 Cu1 3_756 3_756 0.0
O3 N3 O2 Cu1 . . -175.6(3)
O4 N3 O2 Cu1 . . 3.1(3)
O1 Cu1 O2 N3 . . -84.6(2)
N1 Cu1 O2 N3 . . 101.0(2)
N2 Cu1 O2 N3 . . 20.1(3)
O1 Cu1 O2 N3 3_756 . -164.6(2)
